data_2225571
loop_
_publ_author_name
'Seredyuk, Maksym'
'Moroz, Yurii S.'
'Znovjyak, Kateryna O.'
'Pavlenko, Vadim A.'
'Fritsky, Igor O.'

_publ_section_title
;
 <i>catena</i>-Poly[[[aquacopper(II)]-bis[\m-bis(3,5-dimethyl-1<i>H</i>-pyrazol-4-yl)
 selenide-\k^2^<i>N</i>^2^:<i>N</i>^2'^]] dichloride monohydrate]
;
_journal_coeditor_code HY2286
_journal_issue 4
_journal_name_full 'Acta Crystallographica Section E'
_journal_page_first m363
_journal_paper_doi 10.1107/S1600536810007403
_journal_volume 66
_journal_year 2010
_chemical_formula_iupac '[Cu (C10 H14 N4 Se)2 (H2 O)] Cl2, H2 O'
_chemical_formula_moiety 'C20 H30 Cu N8 O Se2 2+, 2(Cl -), H2 O'
_chemical_formula_sum 'C20 H32 Cl2 Cu N8 O2 Se2'
_chemical_formula_weight 708.90
_chemical_name_systematic
;
<i>catena</i>-Poly[[[aquacopper(II)]-bis[\m-bis(3,5-dimethyl-1<i>H</i>-
pyrazol-4-yl) selenide-\k^2^<i>N</i>^2^:<i>N</i>^2'^]] dichloride monohydrate]
;
_space_group_IT_number 15
_symmetry_cell_setting monoclinic
_symmetry_space_group_name_Hall '-C 2yc'
_symmetry_space_group_name_H-M 'C 1 2/c 1'
_atom_sites_solution_hydrogens geom
_atom_sites_solution_primary direct
_atom_sites_solution_secondary difmap
_audit_creation_method SHELXL-97
_cell_angle_alpha 90.00
_cell_angle_beta 92.45(3)
_cell_angle_gamma 90.00
_cell_formula_units_Z 4
_cell_length_a 11.3320(10)
_cell_length_b 13.229(2)
_cell_length_c 18.7860(10)
_cell_measurement_reflns_used 6625
_cell_measurement_temperature 100(2)
_cell_measurement_theta_max 28.37
_cell_measurement_theta_min 3.16
_cell_volume 2813.7(5)
_computing_cell_refinement 'KM-4 CCD Software (Kuma Diffraction, 1998)'
_computing_data_collection 'KM-4 CCD Software (Kuma Diffraction, 1998)'
_computing_data_reduction 'KM-4 CCD Software'
_computing_molecular_graphics 'ORTEP-3 (Farrugia, 1997)'
_computing_publication_material 'WinGX (Farrugia, 1999)'
_computing_structure_refinement 'SHELXL97 (Sheldrick, 2008)'
_computing_structure_solution 'SHELXS97 (Sheldrick, 2008)'
_diffrn_ambient_temperature 100(2)
_diffrn_measured_fraction_theta_full 0.954
_diffrn_measured_fraction_theta_max 0.954
_diffrn_measurement_device_type 'Kuma KM-4 CCD'
_diffrn_measurement_method '\w scans'
_diffrn_radiation_monochromator graphite
_diffrn_radiation_source 'fine-focus sealed tube'
_diffrn_radiation_type MoK\a
_diffrn_radiation_wavelength 0.71073
_diffrn_reflns_av_R_equivalents 0.0612
_diffrn_reflns_av_sigmaI/netI 0.0393
_diffrn_reflns_limit_h_max 7
_diffrn_reflns_limit_h_min -13
_diffrn_reflns_limit_k_max 15
_diffrn_reflns_limit_k_min -15
_diffrn_reflns_limit_l_max 22
_diffrn_reflns_limit_l_min -22
_diffrn_reflns_number 6625
_diffrn_reflns_theta_full 25.00
_diffrn_reflns_theta_max 25.00
_diffrn_reflns_theta_min 3.16
_exptl_absorpt_coefficient_mu 3.586
_exptl_absorpt_correction_type none
_exptl_crystal_colour blue
_exptl_crystal_density_diffrn 1.673
_exptl_crystal_density_method 'not measured'
_exptl_crystal_description plates
_exptl_crystal_F_000 1420
_exptl_crystal_size_max 0.10
_exptl_crystal_size_mid 0.05
_exptl_crystal_size_min 0.01
_refine_diff_density_max 0.570
_refine_diff_density_min -0.437
_refine_ls_extinction_method none
_refine_ls_goodness_of_fit_ref 1.097
_refine_ls_hydrogen_treatment constr
_refine_ls_matrix_type full
_refine_ls_number_parameters 164
_refine_ls_number_reflns 2377
_refine_ls_number_restraints 0
_refine_ls_restrained_S_all 1.097
_refine_ls_R_factor_all 0.0285
_refine_ls_R_factor_gt 0.0259
_refine_ls_shift/su_max 0.000
_refine_ls_shift/su_mean 0.000
_refine_ls_structure_factor_coef Fsqd
_refine_ls_weighting_details 'calc w=1/[\s^2^(Fo^2^)+(0.0419P)^2^+1.7165P] where P=(Fo^2^+2Fc^2^)/3'
_refine_ls_weighting_scheme calc
_refine_ls_wR_factor_gt 0.0707
_refine_ls_wR_factor_ref 0.0720
_reflns_number_gt 2217
_reflns_number_total 2377
_reflns_threshold_expression I>2\s(I)
_cod_data_source_file hy2286.cif
_cod_data_source_block I
_cod_depositor_comments
;
The following automatic conversions were performed:
'_symmetry_cell_setting' value 'Monoclinic' changed to 'monoclinic'
according to '/home/saulius/struct/CIF-dictionaries/cif_core.dic'
dictionary named 'cif_core.dic' version 2.4.1 from 2010-06-29.

Automatic conversion script
Id: cif_fix_enum 1527 2010-12-29 10:47:43Z saulius 
;
_cod_original_sg_symbol_H-M 'C 2/c'
_cod_database_code 2225571
_cod_database_fobs_code 2225571

loop_
_symmetry_equiv_pos_as_xyz
'x, y, z'
'-x, y, -z+1/2'
'x+1/2, y+1/2, z'
'-x+1/2, y+1/2, -z+1/2'
'-x, -y, -z'
'x, -y, z-1/2'
'-x+1/2, -y+1/2, -z'
'x+1/2, -y+1/2, z-1/2'

loop_
_atom_site_type_symbol
_atom_site_label
_atom_site_fract_x
_atom_site_fract_y
_atom_site_fract_z
_atom_site_U_iso_or_equiv
_atom_site_adp_type
_atom_site_calc_flag
_atom_site_refinement_flags
_atom_site_occupancy
_atom_site_disorder_assembly
_atom_site_disorder_group
C C1 -0.0470(2) -0.1461(2) 0.41623(14) 0.0171(6) Uani d . 1 . .
H H22A 0.0111 -0.1105 0.4471 0.026 Uiso calc R 1 . .
H H22B -0.0068 -0.1790 0.3773 0.026 Uiso calc R 1 . .
H H22C -0.0873 -0.1974 0.4440 0.026 Uiso calc R 1 . .
C C2 -0.1350(2) -0.07273(19) 0.38631(13) 0.0112(5) Uani d . 1 . .
C C3 0.2414(2) 0.04235(18) 0.58358(13) 0.0106(5) Uani d . 1 . .
C C4 -0.2939(2) 0.02624(19) 0.36872(14) 0.0137(5) Uani d . 1 . .
C C5 -0.4086(2) 0.0822(2) 0.36926(16) 0.0232(7) Uani d . 1 . .
H H9A -0.4637 0.0538 0.3330 0.035 Uiso calc R 1 . .
H H9B -0.3950 0.1538 0.3589 0.035 Uiso calc R 1 . .
H H9C -0.4421 0.0758 0.4163 0.035 Uiso calc R 1 . .
C C6 0.0587(2) 0.14112(19) 0.38756(14) 0.0124(5) Uani d . 1 . .
H H5A 0.0236 0.1593 0.3407 0.019 Uiso calc R 1 . .
H H5B 0.1033 0.1988 0.4074 0.019 Uiso calc R 1 . .
H H5C -0.0040 0.1230 0.4196 0.019 Uiso calc R 1 . .
C C7 0.1401(2) 0.05297(19) 0.37995(13) 0.0106(5) Uani d . 1 . .
C C8 0.2365(2) 0.02232(19) 0.42508(13) 0.0115(5) Uani d . 1 . .
C C9 0.2796(2) -0.0650(2) 0.39493(13) 0.0129(5) Uani d . 1 . .
C C10 0.3787(2) -0.1344(2) 0.41780(15) 0.0205(6) Uani d . 1 . .
H H14A 0.3463 -0.1955 0.4392 0.031 Uiso calc R 1 . .
H H14B 0.4311 -0.1001 0.4529 0.031 Uiso calc R 1 . .
H H14C 0.4234 -0.1532 0.3763 0.031 Uiso calc R 1 . .
N N1 -0.12324(17) -0.02426(15) 0.32427(11) 0.0112(4) Uani d . 1 . .
N N2 -0.22165(18) 0.03492(15) 0.31502(11) 0.0128(4) Uani d . 1 . .
H H2N -0.2356 0.0742 0.2778 0.015 Uiso calc R 1 . .
N N3 0.12555(17) -0.01244(16) 0.32624(11) 0.0113(4) Uani d . 1 . .
N N4 0.21226(19) -0.08360(16) 0.33652(12) 0.0123(5) Uani d . 1 . .
H H4N 0.2223 -0.1354 0.3080 0.015 Uiso calc R 1 . .
O O1 0.0000 -0.19654(18) 0.2500 0.0154(5) Uani d S 1 . .
H H1O1 -0.0625 -0.2317 0.2606 0.023 Uiso d R 1 . .
O O1W -0.5000 -0.1193(3) 0.2500 0.0387(8) Uani d S 1 . .
H H1W -0.4338 -0.1589 0.2619 0.058 Uiso d R 1 . .
Cl Cl1 -0.25642(5) -0.26253(5) 0.26925(3) 0.01824(17) Uani d . 1 . .
Cu Cu1 0.0000 -0.02962(3) 0.2500 0.00888(13) Uani d S 1 . .
Se Se1 0.30884(2) 0.097275(18) 0.501388(12) 0.01122(11) Uani d . 1 . .

loop_
_atom_site_aniso_label
_atom_site_aniso_U_11
_atom_site_aniso_U_22
_atom_site_aniso_U_33
_atom_site_aniso_U_12
_atom_site_aniso_U_13
_atom_site_aniso_U_23
C1 0.0139(12) 0.0217(15) 0.0161(14) 0.0071(11) 0.0043(11) 0.0059(10)
C2 0.0097(11) 0.0122(12) 0.0116(13) -0.0016(10) -0.0015(10) -0.0020(10)
C3 0.0099(11) 0.0106(12) 0.0114(13) -0.0014(9) 0.0035(10) -0.0007(9)
C4 0.0112(12) 0.0169(14) 0.0134(14) 0.0001(10) 0.0038(11) -0.0019(10)
C5 0.0174(14) 0.0321(17) 0.0204(15) 0.0133(12) 0.0048(12) 0.0067(12)
C6 0.0120(12) 0.0111(13) 0.0139(13) 0.0018(10) 0.0005(10) -0.0001(9)
C7 0.0087(11) 0.0117(12) 0.0113(13) -0.0023(10) 0.0020(10) 0.0011(9)
C8 0.0077(11) 0.0162(13) 0.0105(13) -0.0012(10) 0.0007(10) -0.0004(9)
C9 0.0091(12) 0.0158(13) 0.0138(14) 0.0009(10) 0.0004(11) -0.0009(10)
C10 0.0153(13) 0.0217(15) 0.0242(15) 0.0091(11) -0.0030(12) -0.0013(11)
N1 0.0090(10) 0.0106(11) 0.0139(11) 0.0019(8) -0.0005(9) -0.0001(8)
N2 0.0118(10) 0.0162(11) 0.0103(11) 0.0042(9) -0.0009(9) 0.0022(8)
N3 0.0069(10) 0.0116(11) 0.0154(11) 0.0024(8) 0.0013(9) 0.0009(8)
N4 0.0108(10) 0.0126(11) 0.0134(11) 0.0041(8) 0.0004(9) -0.0020(8)
O1 0.0122(12) 0.0104(13) 0.0241(14) 0.000 0.0053(11) 0.000
O1W 0.0318(17) 0.0365(19) 0.048(2) 0.000 0.0058(16) 0.000
Cl1 0.0215(3) 0.0131(3) 0.0206(4) -0.0055(2) 0.0061(3) -0.0008(2)
Cu1 0.0069(2) 0.0108(2) 0.0089(2) 0.000 0.00069(17) 0.000
Se1 0.00924(16) 0.01421(17) 0.01027(17) -0.00342(9) 0.00104(11) -0.00041(8)

loop_
_atom_type_symbol
_atom_type_description
_atom_type_scat_dispersion_real
_atom_type_scat_dispersion_imag
_atom_type_scat_source
C C 0.0033 0.0016 'International Tables Vol C Tables 4.2.6.8 and 6.1.1.4'
H H 0.0000 0.0000 'International Tables Vol C Tables 4.2.6.8 and 6.1.1.4'
N N 0.0061 0.0033 'International Tables Vol C Tables 4.2.6.8 and 6.1.1.4'
O O 0.0106 0.0060 'International Tables Vol C Tables 4.2.6.8 and 6.1.1.4'
Cl Cl 0.1484 0.1585 'International Tables Vol C Tables 4.2.6.8 and 6.1.1.4'
Cu Cu 0.3201 1.2651 'International Tables Vol C Tables 4.2.6.8 and 6.1.1.4'
Se Se -0.0929 2.2259 'International Tables Vol C Tables 4.2.6.8 and 6.1.1.4'

loop_
_geom_angle_atom_site_label_1
_geom_angle_atom_site_label_2
_geom_angle_atom_site_label_3
_geom_angle_site_symmetry_1
_geom_angle_site_symmetry_3
_geom_angle
_geom_angle_publ_flag
C2 C1 H22A . . 109.5 ?
C2 C1 H22B . . 109.5 ?
H22A C1 H22B . . 109.5 ?
C2 C1 H22C . . 109.5 ?
H22A C1 H22C . . 109.5 ?
H22B C1 H22C . . 109.5 ?
N1 C2 C3 . 5_556 109.3(2) ?
N1 C2 C1 . . 123.4(2) ?
C3 C2 C1 5_556 . 127.3(2) ?
C4 C3 C2 5_556 5_556 106.1(2) ?
C4 C3 Se1 5_556 . 126.76(19) ?
C2 C3 Se1 5_556 . 126.70(19) ?
N2 C4 C3 . 5_556 106.5(2) ?
N2 C4 C5 . . 121.7(2) ?
C3 C4 C5 5_556 . 131.8(2) ?
C4 C5 H9A . . 109.5 ?
C4 C5 H9B . . 109.5 ?
H9A C5 H9B . . 109.5 ?
C4 C5 H9C . . 109.5 ?
H9A C5 H9C . . 109.5 ?
H9B C5 H9C . . 109.5 ?
C7 C6 H5A . . 109.5 ?
C7 C6 H5B . . 109.5 ?
H5A C6 H5B . . 109.5 ?
C7 C6 H5C . . 109.5 ?
H5A C6 H5C . . 109.5 ?
H5B C6 H5C . . 109.5 ?
N3 C7 C8 . . 109.6(2) ?
N3 C7 C6 . . 121.4(2) ?
C8 C7 C6 . . 129.0(2) ?
C9 C8 C7 . . 105.7(2) ?
C9 C8 Se1 . . 126.54(19) ?
C7 C8 Se1 . . 126.90(19) ?
N4 C9 C8 . . 106.9(2) ?
N4 C9 C10 . . 121.2(2) ?
C8 C9 C10 . . 131.8(2) ?
C9 C10 H14A . . 109.5 ?
C9 C10 H14B . . 109.5 ?
H14A C10 H14B . . 109.5 ?
C9 C10 H14C . . 109.5 ?
H14A C10 H14C . . 109.5 ?
H14B C10 H14C . . 109.5 ?
C2 N1 N2 . . 105.85(19) ?
C2 N1 Cu1 . . 132.97(17) ?
N2 N1 Cu1 . . 121.14(15) ?
C4 N2 N1 . . 112.3(2) ?
C4 N2 H2N . . 123.9 ?
N1 N2 H2N . . 123.9 ?
C7 N3 N4 . . 105.95(19) ?
C7 N3 Cu1 . . 132.87(17) ?
N4 N3 Cu1 . . 120.69(16) ?
C9 N4 N3 . . 111.8(2) ?
C9 N4 H4N . . 124.1 ?
N3 N4 H4N . . 124.1 ?
Cu1 O1 H1O1 . . 122.0 ?
N3 Cu1 N3 2 . 166.88(12) ?
N3 Cu1 N1 2 2 89.60(8) ?
N3 Cu1 N1 . 2 89.94(8) ?
N3 Cu1 N1 2 . 89.94(8) ?
N3 Cu1 N1 . . 89.60(8) ?
N1 Cu1 N1 2 . 175.97(11) ?
N3 Cu1 O1 2 . 96.56(6) ?
N3 Cu1 O1 . . 96.56(6) ?
N1 Cu1 O1 2 . 92.01(6) ?
N1 Cu1 O1 . . 92.01(6) ?
C3 Se1 C8 . . 103.80(10) ?

loop_
_geom_bond_atom_site_label_1
_geom_bond_atom_site_label_2
_geom_bond_site_symmetry_2
_geom_bond_distance
_geom_bond_publ_flag
C1 C2 . 1.485(3) ?
C1 H22A . 0.9800 ?
C1 H22B . 0.9800 ?
C1 H22C . 0.9800 ?
C2 N1 . 1.342(3) ?
C2 C3 5_556 1.412(3) ?
C3 C4 5_556 1.391(4) ?
C3 C2 5_556 1.412(3) ?
C3 Se1 . 1.896(2) ?
C4 N2 . 1.331(3) ?
C4 C3 5_556 1.391(4) ?
C4 C5 . 1.496(4) ?
C5 H9A . 0.9800 ?
C5 H9B . 0.9800 ?
C5 H9C . 0.9800 ?
C6 C7 . 1.497(3) ?
C6 H5A . 0.9800 ?
C6 H5B . 0.9800 ?
C6 H5C . 0.9800 ?
C7 N3 . 1.334(3) ?
C7 C8 . 1.413(4) ?
C8 C9 . 1.385(4) ?
C8 Se1 . 1.900(2) ?
C9 N4 . 1.332(3) ?
C9 C10 . 1.499(3) ?
C10 H14A . 0.9800 ?
C10 H14B . 0.9800 ?
C10 H14C . 0.9800 ?
N1 N2 . 1.368(3) ?
N2 H2N . 0.8800 ?
N3 N4 . 1.368(3) ?
N4 H4N . 0.8800 ?
O1 H1O1 . 0.8771 ?
O1W H1W . 0.9337 ?
Cu1 N1 2 2.017(2) ?
Cu1 N3 2 1.988(2) ?
Cu1 O1 . 2.208(3) ?

loop_
_geom_hbond_atom_site_label_D
_geom_hbond_atom_site_label_H
_geom_hbond_atom_site_label_A
_geom_hbond_site_symmetry_A
_geom_hbond_distance_DH
_geom_hbond_distance_HA
_geom_hbond_distance_DA
_geom_hbond_angle_DHA
O1W H1W Cl1 . 0.93 2.43 3.354(2) 169
O1 H1O1 Cl1 . 0.88 2.25 3.0702(10) 156
N2 H2N Cl1 4_455 0.88 2.33 3.117(2) 148
N4 H4N Cl1 2 0.88 2.27 3.144(2) 176

loop_
_geom_torsion_atom_site_label_1
_geom_torsion_atom_site_label_2
_geom_torsion_atom_site_label_3
_geom_torsion_atom_site_label_4
_geom_torsion_site_symmetry_1
_geom_torsion_site_symmetry_2
_geom_torsion_site_symmetry_3
_geom_torsion_site_symmetry_4
_geom_torsion
_geom_torsion_publ_flag
N3 C7 C8 C9 . . . . 0.5(3) ?
C6 C7 C8 C9 . . . . 178.4(2) ?
N3 C7 C8 Se1 . . . . 170.61(17) ?
C6 C7 C8 Se1 . . . . -11.5(4) ?
C7 C8 C9 N4 . . . . -0.2(3) ?
Se1 C8 C9 N4 . . . . -170.41(18) ?
C7 C8 C9 C10 . . . . -178.7(3) ?
Se1 C8 C9 C10 . . . . 11.1(4) ?
C3 C2 N1 N2 5_556 . . . -0.7(3) ?
C1 C2 N1 N2 . . . . 179.3(2) ?
C3 C2 N1 Cu1 5_556 . . . -178.10(17) ?
C1 C2 N1 Cu1 . . . . 2.0(4) ?
C3 C4 N2 N1 5_556 . . . -0.1(3) ?
C5 C4 N2 N1 . . . . -178.6(2) ?
C2 N1 N2 C4 . . . . 0.5(3) ?
Cu1 N1 N2 C4 . . . . 178.26(17) ?
C8 C7 N3 N4 . . . . -0.5(3) ?
C6 C7 N3 N4 . . . . -178.6(2) ?
C8 C7 N3 Cu1 . . . . 171.23(17) ?
C6 C7 N3 Cu1 . . . . -6.9(4) ?
C8 C9 N4 N3 . . . . -0.1(3) ?
C10 C9 N4 N3 . . . . 178.6(2) ?
C7 N3 N4 C9 . . . . 0.4(3) ?
Cu1 N3 N4 C9 . . . . -172.60(17) ?
C7 N3 Cu1 N3 . . . 2 38.4(2) ?
N4 N3 Cu1 N3 . . . 2 -150.87(17) ?
C7 N3 Cu1 N1 . . . 2 126.3(2) ?
N4 N3 Cu1 N1 . . . 2 -62.89(17) ?
C7 N3 Cu1 N1 . . . . -49.7(2) ?
N4 N3 Cu1 N1 . . . . 121.11(17) ?
C7 N3 Cu1 O1 . . . . -141.6(2) ?
N4 N3 Cu1 O1 . . . . 29.13(17) ?
C2 N1 Cu1 N3 . . . 2 143.2(2) ?
N2 N1 Cu1 N3 . . . 2 -33.83(17) ?
C2 N1 Cu1 N3 . . . . -49.9(2) ?
N2 N1 Cu1 N3 . . . . 133.06(17) ?
C2 N1 Cu1 O1 . . . . 46.7(2) ?
N2 N1 Cu1 O1 . . . . -130.39(16) ?
C4 C3 Se1 C8 5_556 . . . 102.0(2) ?
C2 C3 Se1 C8 5_556 . . . -87.0(2) ?
C9 C8 Se1 C3 . . . . -92.4(2) ?
C7 C8 Se1 C3 . . . . 99.4(2) ?
